data_4030973
loop_
_publ_author_name
'Ji, Lei'
'Lorbach, Andreas'
'Edkins, Robert M.'
'Marder, Todd B.'

_publ_section_title
;
 Synthesis and photophysics of a 2,7-disubstituted donor-acceptor pyrene
 derivative: an example of the application of sequential ir-catalyzed C-h
 borylation and substitution chemistry.
;
_journal_issue 11
_journal_name_full 'The Journal of organic chemistry'
_journal_page_first 5658
_journal_page_last 5665
_journal_paper_doi 10.1021/acs.joc.5b00618
_journal_volume 80
_journal_year 2015
_chemical_formula_moiety 'C17 H9 N'
_chemical_formula_sum 'C17 H9 N'
_chemical_formula_weight 227.25
_chemical_name_systematic 2-Cyanopyrene
_space_group_crystal_system monoclinic
_space_group_IT_number 14
_space_group_name_Hall '-P 2ybc'
_space_group_name_H-M_alt 'P 1 21/c 1'
_symmetry_space_group_name_Hall '-P 2ybc'
_symmetry_space_group_name_H-M 'P 1 21/c 1'
_atom_sites_solution_hydrogens geom
_atom_sites_solution_primary direct
_audit_creation_date 2015-03-08
_audit_creation_method
;
Olex2 1.2
(compiled 2015.01.26 svn.r3150 for OlexSys, GUI svn.r4998)
;
_cell_angle_alpha 90
_cell_angle_beta 93.104(9)
_cell_angle_gamma 90
_cell_formula_units_Z 4
_cell_length_a 4.5911(16)
_cell_length_b 15.185(5)
_cell_length_c 15.531(5)
_cell_measurement_reflns_used 2054
_cell_measurement_temperature 102
_cell_measurement_theta_max 26.79
_cell_measurement_theta_min 2.63
_cell_volume 1081.2(6)
_computing_cell_refinement 'SAINT v8.34A (Bruker, 2013)'
_computing_data_reduction 'SAINT v8.34A (Bruker, 2013)'
_computing_molecular_graphics 'Olex2 (Dolomanov et al., 2009)'
_computing_publication_material 'Olex2 (Dolomanov et al., 2009)'
_computing_structure_refinement 'XL (Sheldrick, 2008)'
_computing_structure_solution 'XS (Sheldrick, 2008)'
_diffrn_ambient_temperature 102
_diffrn_measured_fraction_theta_full 0.999
_diffrn_measured_fraction_theta_max 0.993
_diffrn_measurement_device_type 'Bruker APEX-II CCD'
_diffrn_measurement_method '\f and \w scans'
_diffrn_radiation_type MoK\a
_diffrn_radiation_wavelength 0.71073
_diffrn_reflns_av_R_equivalents 0.0344
_diffrn_reflns_av_unetI/netI 0.0337
_diffrn_reflns_laue_measured_fraction_full 0.999
_diffrn_reflns_laue_measured_fraction_max 0.993
_diffrn_reflns_limit_h_max 5
_diffrn_reflns_limit_h_min -5
_diffrn_reflns_limit_k_max 19
_diffrn_reflns_limit_k_min -19
_diffrn_reflns_limit_l_max 19
_diffrn_reflns_limit_l_min -16
_diffrn_reflns_number 9093
_diffrn_reflns_point_group_measured_fraction_full 0.999
_diffrn_reflns_point_group_measured_fraction_max 0.993
_diffrn_reflns_theta_full 26.000
_diffrn_reflns_theta_max 26.792
_diffrn_reflns_theta_min 2.950
_diffrn_standards_number 0
_exptl_absorpt_coefficient_mu 0.082
_exptl_absorpt_correction_T_max 1.0000
_exptl_absorpt_correction_T_min 0.9065
_exptl_absorpt_correction_type multi-scan
_exptl_absorpt_process_details
;
SADABS-2012/1 (Bruker,2012) was used for absorption correction.
wR2(int) was 0.0548 before and 0.0460 after correction.
The Ratio of minimum to maximum transmission is 0.9065.
The \l/2 correction factor is 0.0015.
;
_exptl_crystal_colour colourless
_exptl_crystal_colour_primary colourless
_exptl_crystal_density_diffrn 1.396
_exptl_crystal_description needle
_exptl_crystal_F_000 472
_exptl_crystal_size_max 0.418
_exptl_crystal_size_mid 0.167
_exptl_crystal_size_min 0.132
_refine_diff_density_max 0.249
_refine_diff_density_min -0.201
_refine_diff_density_rms 0.044
_refine_ls_extinction_method none
_refine_ls_goodness_of_fit_ref 1.039
_refine_ls_hydrogen_treatment constr
_refine_ls_matrix_type full
_refine_ls_number_parameters 163
_refine_ls_number_reflns 2287
_refine_ls_number_restraints 0
_refine_ls_restrained_S_all 1.039
_refine_ls_R_factor_all 0.0647
_refine_ls_R_factor_gt 0.0398
_refine_ls_shift/su_max 0.000
_refine_ls_shift/su_mean 0.000
_refine_ls_structure_factor_coef Fsqd
_refine_ls_weighting_details 'w=1/[\s^2^(Fo^2^)+(0.0540P)^2^+0.1574P] where P=(Fo^2^+2Fc^2^)/3'
_refine_ls_weighting_scheme calc
_refine_ls_wR_factor_gt 0.0992
_refine_ls_wR_factor_ref 0.1128
_reflns_Friedel_coverage 0.000
_reflns_number_gt 1619
_reflns_number_total 2287
_reflns_threshold_expression 'I > 2\s(I)'
_cod_data_source_file jo5b00618_si_002.cif
_cod_data_source_block Cmpd_2
_cod_depositor_comments 'Adding full bibliography for 4030972--4030974.cif.'
_cod_original_cell_volume 1081.2(7)
_cod_database_code 4030973
_shelxl_version_number 2013-4
_shelx_space_group_comment
;
The symmetry employed for this shelxl refinement is uniquely defined
by the following loop, which should always be used as a source of
symmetry information in preference to the above space-group names.
They are only intended as comments.
;
_shelx_estimated_absorpt_t_max 0.989
_shelx_estimated_absorpt_t_min 0.967
_olex2_refinement_description
;
1. Fixed Uiso
 At 1.2 times of:
  All C(H) groups
2.a Aromatic/amide H refined with riding coordinates:
 C2(H2), C14(H14), C4(H4), C5(H5), C12(H12), C9(H9), C8(H8), C11(H11), C7(H7)
;
_olex2_submission_special_instructions 'No special instructions were received'

loop_
_space_group_symop_operation_xyz
'x, y, z'
'-x, y+1/2, -z+1/2'
'-x, -y, -z'
'x, -y-1/2, z-1/2'

loop_
_atom_site_label
_atom_site_type_symbol
_atom_site_fract_x
_atom_site_fract_y
_atom_site_fract_z
_atom_site_U_iso_or_equiv
_atom_site_adp_type
_atom_site_occupancy
_atom_site_site_symmetry_order
_atom_site_calc_flag
_atom_site_refinement_flags_posn
C15 C 0.3520(3) 0.53601(8) 0.77302(8) 0.0121(3) Uani 1 1 d .
C3 C 0.4564(3) 0.62042(9) 0.74932(8) 0.0130(3) Uani 1 1 d .
C2 C 0.6684(3) 0.66176(9) 0.80310(8) 0.0146(3) Uani 1 1 d .
H2 H 0.7386 0.7183 0.7883 0.017 Uiso 1 1 calc R
C16 C 0.1336(3) 0.49290(8) 0.71948(8) 0.0129(3) Uani 1 1 d .
C14 C 0.6806(3) 0.53727(9) 0.90110(8) 0.0147(3) Uani 1 1 d .
H14 H 0.7602 0.5097 0.9520 0.018 Uiso 1 1 calc R
C10 C 0.0294(3) 0.40851(9) 0.74318(8) 0.0141(3) Uani 1 1 d .
C4 C 0.3388(3) 0.65997(9) 0.67066(8) 0.0155(3) Uani 1 1 d .
H4 H 0.4086 0.7159 0.6538 0.019 Uiso 1 1 calc R
C6 C 0.0193(3) 0.53391(9) 0.64264(8) 0.0142(3) Uani 1 1 d .
C1 C 0.7775(3) 0.62058(9) 0.87829(8) 0.0147(3) Uani 1 1 d .
C17 C 0.9925(3) 0.66527(9) 0.93394(9) 0.0167(3) Uani 1 1 d .
C5 C 0.1309(3) 0.61889(9) 0.62038(8) 0.0154(3) Uani 1 1 d .
H5 H 0.0567 0.6469 0.5691 0.019 Uiso 1 1 calc R
C12 C 0.3581(3) 0.40888(9) 0.87168(8) 0.0153(3) Uani 1 1 d .
H12 H 0.4348 0.3802 0.9224 0.018 Uiso 1 1 calc R
C13 C 0.4674(3) 0.49421(8) 0.84954(8) 0.0132(3) Uani 1 1 d .
C9 C -0.1821(3) 0.36710(9) 0.68910(9) 0.0172(3) Uani 1 1 d .
H9 H -0.2516 0.3105 0.7039 0.021 Uiso 1 1 calc R
C8 C -0.2920(3) 0.40761(9) 0.61404(9) 0.0190(3) Uani 1 1 d .
H8 H -0.4357 0.3785 0.5781 0.023 Uiso 1 1 calc R
C11 C 0.1481(3) 0.36884(9) 0.82151(8) 0.0155(3) Uani 1 1 d .
H11 H 0.0770 0.3130 0.8384 0.019 Uiso 1 1 calc R
C7 C -0.1933(3) 0.49032(9) 0.59125(8) 0.0169(3) Uani 1 1 d .
H7 H -0.2715 0.5176 0.5400 0.020 Uiso 1 1 calc R
N1 N 1.1615(3) 0.70039(8) 0.97899(8) 0.0240(3) Uani 1 1 d .

loop_
_atom_site_aniso_label
_atom_site_aniso_U_11
_atom_site_aniso_U_22
_atom_site_aniso_U_33
_atom_site_aniso_U_23
_atom_site_aniso_U_13
_atom_site_aniso_U_12
C15 0.0115(6) 0.0128(7) 0.0123(7) -0.0017(5) 0.0040(5) 0.0037(5)
C3 0.0121(7) 0.0144(7) 0.0128(7) -0.0011(5) 0.0038(5) 0.0031(5)
C2 0.0146(7) 0.0128(7) 0.0166(7) -0.0001(5) 0.0036(5) 0.0007(5)
C16 0.0113(7) 0.0151(7) 0.0125(7) -0.0023(5) 0.0036(5) 0.0038(5)
C14 0.0143(7) 0.0164(7) 0.0134(7) 0.0004(5) 0.0011(5) 0.0042(5)
C10 0.0137(7) 0.0140(7) 0.0150(7) -0.0019(5) 0.0040(5) 0.0027(5)
C4 0.0177(7) 0.0118(7) 0.0174(7) 0.0021(5) 0.0036(6) 0.0015(5)
C6 0.0127(7) 0.0155(7) 0.0146(7) -0.0020(5) 0.0040(5) 0.0035(5)
C1 0.0128(7) 0.0167(7) 0.0148(7) -0.0035(5) 0.0027(5) 0.0010(5)
C17 0.0178(7) 0.0160(7) 0.0165(7) 0.0017(5) 0.0022(6) 0.0020(6)
C5 0.0172(7) 0.0167(7) 0.0125(7) 0.0028(5) 0.0016(5) 0.0049(6)
C12 0.0175(7) 0.0152(7) 0.0134(7) 0.0027(5) 0.0031(5) 0.0032(6)
C13 0.0131(7) 0.0136(6) 0.0131(7) -0.0009(5) 0.0036(5) 0.0035(5)
C9 0.0167(7) 0.0150(7) 0.0204(8) -0.0025(5) 0.0040(6) -0.0009(6)
C8 0.0147(7) 0.0230(8) 0.0191(7) -0.0061(6) 0.0001(6) -0.0013(6)
C11 0.0175(7) 0.0117(7) 0.0179(7) 0.0006(5) 0.0059(6) 0.0016(5)
C7 0.0151(7) 0.0215(7) 0.0140(7) -0.0011(5) -0.0004(6) 0.0033(6)
N1 0.0271(7) 0.0215(7) 0.0228(7) 0.0002(5) -0.0050(5) -0.0026(6)

loop_
_atom_type_symbol
_atom_type_description
_atom_type_scat_dispersion_real
_atom_type_scat_dispersion_imag
_atom_type_scat_source
C C 0.0033 0.0016 'International Tables Vol C Tables 4.2.6.8 and 6.1.1.4'
H H 0.0000 0.0000 'International Tables Vol C Tables 4.2.6.8 and 6.1.1.4'
N N 0.0061 0.0033 'International Tables Vol C Tables 4.2.6.8 and 6.1.1.4'

loop_
_geom_angle_atom_site_label_1
_geom_angle_atom_site_label_2
_geom_angle_atom_site_label_3
_geom_angle
C3 C15 C16 119.88(12)
C3 C15 C13 120.12(12)
C13 C15 C16 119.99(12)
C15 C3 C4 118.61(12)
C2 C3 C15 118.91(12)
C2 C3 C4 122.48(12)
C3 C2 H2 119.8
C1 C2 C3 120.45(13)
C1 C2 H2 119.8
C10 C16 C15 119.87(12)
C6 C16 C15 120.28(12)
C6 C16 C10 119.85(12)
C1 C14 H14 119.9
C1 C14 C13 120.27(12)
C13 C14 H14 119.9
C16 C10 C11 118.59(12)
C9 C10 C16 118.80(12)
C9 C10 C11 122.60(13)
C3 C4 H4 119.4
C5 C4 C3 121.20(13)
C5 C4 H4 119.4
C16 C6 C5 118.37(12)
C7 C6 C16 119.20(12)
C7 C6 C5 122.42(12)
C2 C1 C17 119.56(12)
C14 C1 C2 121.00(12)
C14 C1 C17 119.43(12)
N1 C17 C1 179.16(15)
C4 C5 C6 121.65(12)
C4 C5 H5 119.2
C6 C5 H5 119.2
C13 C12 H12 119.5
C11 C12 H12 119.5
C11 C12 C13 121.00(12)
C15 C13 C12 118.85(11)
C14 C13 C15 119.23(12)
C14 C13 C12 121.92(12)
C10 C9 H9 119.5
C8 C9 C10 120.93(13)
C8 C9 H9 119.5
C9 C8 H8 119.8
C7 C8 C9 120.40(13)
C7 C8 H8 119.8
C10 C11 H11 119.2
C12 C11 C10 121.69(13)
C12 C11 H11 119.2
C6 C7 H7 119.6
C8 C7 C6 120.80(12)
C8 C7 H7 119.6

loop_
_geom_bond_atom_site_label_1
_geom_bond_atom_site_label_2
_geom_bond_distance
C15 C3 1.4239(18)
C15 C16 1.4265(18)
C15 C13 1.4240(17)
C3 C2 1.3967(18)
C3 C4 1.4398(17)
C2 H2 0.9500
C2 C1 1.3938(18)
C16 C10 1.4233(19)
C16 C6 1.4212(18)
C14 H14 0.9500
C14 C1 1.3932(19)
C14 C13 1.3936(18)
C10 C9 1.3983(18)
C10 C11 1.4381(18)
C4 H4 0.9500
C4 C5 1.3527(18)
C6 C5 1.4373(19)
C6 C7 1.3941(18)
C1 C17 1.4455(19)
C17 N1 1.1476(17)
C5 H5 0.9500
C12 H12 0.9500
C12 C13 1.4378(19)
C12 C11 1.3511(18)
C9 H9 0.9500
C9 C8 1.3888(19)
C8 H8 0.9500
C8 C7 1.388(2)
C11 H11 0.9500
C7 H7 0.9500

loop_
_geom_torsion_atom_site_label_1
_geom_torsion_atom_site_label_2
_geom_torsion_atom_site_label_3
_geom_torsion_atom_site_label_4
_geom_torsion
C15 C3 C2 C1 0.59(19)
C15 C3 C4 C5 0.82(19)
C15 C16 C10 C9 -179.22(12)
C15 C16 C10 C11 0.20(19)
C15 C16 C6 C5 0.49(18)
C15 C16 C6 C7 179.80(12)
C3 C15 C16 C10 179.98(11)
C3 C15 C16 C6 -0.12(19)
C3 C15 C13 C14 0.67(19)
C3 C15 C13 C12 -179.85(11)
C3 C2 C1 C14 0.6(2)
C3 C2 C1 C17 -178.76(12)
C3 C4 C5 C6 -0.5(2)
C2 C3 C4 C5 -179.13(13)
C16 C15 C3 C2 179.43(12)
C16 C15 C3 C4 -0.52(18)
C16 C15 C13 C14 180.00(12)
C16 C15 C13 C12 -0.51(18)
C16 C10 C9 C8 -0.7(2)
C16 C10 C11 C12 -1.2(2)
C16 C6 C5 C4 -0.21(19)
C16 C6 C7 C8 -0.4(2)
C10 C16 C6 C5 -179.61(12)
C10 C16 C6 C7 -0.31(19)
C10 C9 C8 C7 0.0(2)
C4 C3 C2 C1 -179.47(12)
C6 C16 C10 C9 0.88(19)
C6 C16 C10 C11 -179.69(11)
C1 C14 C13 C15 0.56(19)
C1 C14 C13 C12 -178.90(12)
C5 C6 C7 C8 178.85(12)
C13 C15 C3 C2 -1.24(19)
C13 C15 C3 C4 178.82(11)
C13 C15 C16 C10 0.64(19)
C13 C15 C16 C6 -179.46(11)
C13 C14 C1 C2 -1.2(2)
C13 C14 C1 C17 178.18(12)
C13 C12 C11 C10 1.4(2)
C9 C10 C11 C12 178.16(13)
C9 C8 C7 C6 0.6(2)
C11 C10 C9 C8 179.85(12)
C11 C12 C13 C15 -0.51(19)
C11 C12 C13 C14 178.96(13)
C7 C6 C5 C4 -179.49(13)
